data_4021675
loop_
_publ_author_name
'Masahiro Horiguchi'
'Yoshikatsu Ito'

_publ_section_title
;
 Unsymmetrical Photodimerization of a 9-Aminomethylanthracene
 in the Crystalline Salt
;
_journal_name_full 'Journal of Organic Chemistry'
_journal_page_first 3608
_journal_page_last 3611
_journal_paper_doi 10.1021/jo060315i
_journal_volume 71
_journal_year 2006
_chemical_formula_moiety 'C17 H18 N, C6 H9 O4'
_chemical_formula_sum 'C23 H27 N O4'
_chemical_formula_weight 381.47
_space_group_IT_number 15
_symmetry_cell_setting monoclinic
_symmetry_space_group_name_Hall '-C 2yc'
_symmetry_space_group_name_H-M 'C 1 2/c 1'
_cell_angle_alpha 90
_cell_angle_beta 137.4727(9)
_cell_angle_gamma 90
_cell_formula_units_Z 8
_cell_length_a 23.402(1)
_cell_length_b 14.6147(6)
_cell_length_c 17.5801(9)
_cell_measurement_reflns_used 16781
_cell_measurement_temperature 296.2
_cell_measurement_theta_max 27.5
_cell_measurement_theta_min 1.8
_cell_volume 4064.2(3)
_computing_cell_refinement PROCESS-AUTO
_computing_data_collection PROCESS-AUTO
_computing_data_reduction 'teXsan Ver. 2.0'
_computing_publication_material 'teXsan Ver. 2.0'
_computing_structure_refinement 'teXsan Ver. 2.0'
_computing_structure_solution SIR92
_diffrn_detector_area_resol_mean 10.00
_diffrn_measured_fraction_theta_full 0.9991
_diffrn_measured_fraction_theta_max 0.9991
_diffrn_measurement_device_type 'Rigaku RAXIS-RAPID Imaging Plate'
_diffrn_measurement_method \w
_diffrn_radiation_type 'Mo K\a'
_diffrn_radiation_wavelength 0.7107
_diffrn_reflns_av_R_equivalents 0.024
_diffrn_reflns_limit_h_max 30
_diffrn_reflns_limit_h_min -29
_diffrn_reflns_limit_k_max 18
_diffrn_reflns_limit_k_min -18
_diffrn_reflns_limit_l_max 22
_diffrn_reflns_limit_l_min -22
_diffrn_reflns_number 19298
_diffrn_reflns_theta_full 27.48
_diffrn_reflns_theta_max 27.48
_exptl_absorpt_coefficient_mu 0.085
_exptl_absorpt_correction_type none
_exptl_crystal_colour colorless
_exptl_crystal_density_diffrn 1.247
_exptl_crystal_density_method 'not measured'
_exptl_crystal_description prism
_exptl_crystal_F_000 1632.00
_exptl_crystal_size_max 0.900
_exptl_crystal_size_mid 0.550
_exptl_crystal_size_min 0.320
_refine_diff_density_max 0.20
_refine_diff_density_min -0.29
_refine_ls_extinction_method none
_refine_ls_goodness_of_fit_ref 1.217
_refine_ls_hydrogen_treatment noref
_refine_ls_number_parameters 253
_refine_ls_number_reflns 3408
_refine_ls_R_factor_gt 0.0462
_refine_ls_shift/su_max 0.0003
_refine_ls_structure_factor_coef Fsqd
_refine_ls_weighting_details 'w = 1/[\s^2^(Fo^2^) + (0.10000(Max(Fo^2^,0) + 2Fc^2^)/3)^2^]'
_refine_ls_weighting_scheme calc
_refine_ls_wR_factor_ref 0.1365
_reflns_number_gt 3408
_reflns_number_total 4654
_reflns_threshold_expression F^2^>3.0\s(F^2^)
_cod_data_source_file jo060315isi20060215_061147_4.cif
_cod_original_sg_symbol_H-M 'C 2/c        '
_cod_original_formula_sum 'C23 H27 N O4 '
_cod_database_code 4021675

loop_
_symmetry_equiv_pos_as_xyz
x,y,z
-x,y,1/2-z
-x,-y,-z
x,-y,1/2+z
1/2+x,1/2+y,z
1/2-x,1/2+y,1/2-z
1/2-x,1/2-y,-z
1/2+x,1/2-y,1/2+z

loop_
_atom_site_label
_atom_site_type_symbol
_atom_site_fract_x
_atom_site_fract_y
_atom_site_fract_z
_atom_site_U_iso_or_equiv
_atom_site_adp_type
_atom_site_occupancy
_atom_site_symmetry_multiplicity
_atom_site_calc_flag
O(1) O 0.10333(6) 0.37980(8) 0.69749(8) 0.0529(3) Uani 1.00 1 d
O(2) O 0.00674(6) 0.33839(7) 0.51973(8) 0.0497(3) Uani 1.00 1 d
O(3) O -0.22796(8) 0.08127(9) 0.5632(1) 0.0712(4) Uani 1.00 1 d
O(4) O -0.34205(7) 0.07956(8) 0.38081(9) 0.0577(3) Uani 1.00 1 d
N(1) N 0.11568(6) 0.42263(7) 0.53095(10) 0.0424(3) Uani 1.00 1 d
C(1) C 0.1509(1) 0.5052(1) 0.6031(2) 0.0579(4) Uani 1.00 1 d
C(2) C 0.05128(8) 0.4480(1) 0.4100(1) 0.0513(4) Uani 1.00 1 d
C(3) C 0.18657(8) 0.36617(10) 0.5677(1) 0.0490(4) Uani 1.00 1 d
C(4) C 0.15855(8) 0.27508(9) 0.5100(1) 0.0437(3) Uani 1.00 1 d
C(5) C 0.14364(8) 0.2629(1) 0.4172(1) 0.0514(4) Uani 1.00 1 d
C(6) C 0.1538(1) 0.3341(1) 0.3718(2) 0.0702(5) Uani 1.00 1 d
C(7) C 0.1362(1) 0.3188(2) 0.2805(2) 0.0965(8) Uani 1.00 1 d
C(8) C 0.1085(2) 0.2337(3) 0.2273(2) 0.1052(9) Uani 1.00 1 d
C(9) C 0.0998(1) 0.1640(2) 0.2677(2) 0.0867(6) Uani 1.00 1 d
C(10) C 0.11722(9) 0.1752(1) 0.3641(1) 0.0596(4) Uani 1.00 1 d
C(11) C 0.1067(1) 0.1040(1) 0.4045(1) 0.0643(5) Uani 1.00 1 d
C(12) C 0.12085(9) 0.11451(10) 0.4957(1) 0.0540(4) Uani 1.00 1 d
C(13) C 0.1075(1) 0.0417(1) 0.5355(2) 0.0763(6) Uani 1.00 1 d
C(14) C 0.1233(1) 0.0519(1) 0.6257(2) 0.0836(7) Uani 1.00 1 d
C(15) C 0.1544(1) 0.1352(1) 0.6836(2) 0.0717(6) Uani 1.00 1 d
C(16) C 0.16626(10) 0.2075(1) 0.6477(1) 0.0544(4) Uani 1.00 1 d
C(17) C 0.14880(8) 0.20118(9) 0.5512(1) 0.0440(3) Uani 1.00 1 d
C(18) C 0.03631(7) 0.33775(9) 0.6141(1) 0.0402(3) Uani 1.00 1 d
C(19) C -0.00848(9) 0.28476(10) 0.6320(1) 0.0487(4) Uani 1.00 1 d
C(20) C -0.09202(9) 0.24188(10) 0.5288(1) 0.0478(4) Uani 1.00 1 d
C(21) C -0.13263(8) 0.18975(9) 0.5545(1) 0.0433(3) Uani 1.00 1 d
C(22) C -0.22019(8) 0.15563(10) 0.4495(1) 0.0462(3) Uani 1.00 1 d
C(23) C -0.26289(9) 0.10245(9) 0.4706(1) 0.0460(4) Uani 1.00 1 d
H(1) H 0.1057 0.5405 0.5806 0.0691 Uiso 1.00 1 calc
H(2) H 0.1892 0.4868 0.6804 0.0691 Uiso 1.00 1 calc
H(3) H 0.1807 0.5416 0.5957 0.0691 Uiso 1.00 1 calc
H(4) H 0.0065 0.4817 0.3900 0.0612 Uiso 1.00 1 calc
H(5) H 0.0288 0.3936 0.3651 0.0612 Uiso 1.00 1 calc
H(6) H 0.0772 0.4853 0.3968 0.0612 Uiso 1.00 1 calc
H(7) H 0.0900 0.3892 0.5413 0.0503 Uiso 1.00 1 calc
H(8) H 0.2280 0.3557 0.6482 0.0584 Uiso 1.00 1 calc
H(9) H 0.2123 0.4004 0.5519 0.0584 Uiso 1.00 1 calc
H(10) H 0.1726 0.3915 0.4056 0.0835 Uiso 1.00 1 calc
H(11) H 0.1433 0.3664 0.2528 0.1178 Uiso 1.00 1 calc
H(12) H 0.0959 0.2257 0.1636 0.1249 Uiso 1.00 1 calc
H(13) H 0.0821 0.1073 0.2324 0.1045 Uiso 1.00 1 calc
H(14) H 0.0902 0.0470 0.3701 0.0764 Uiso 1.00 1 calc
H(15) H 0.0874 -0.0143 0.4976 0.0907 Uiso 1.00 1 calc
H(16) H 0.1128 0.0039 0.6489 0.1010 Uiso 1.00 1 calc
H(17) H 0.1673 0.1411 0.7477 0.0851 Uiso 1.00 1 calc
H(18) H 0.1862 0.2627 0.6868 0.0653 Uiso 1.00 1 calc
H(19) H 0.0291 0.2363 0.6853 0.0585 Uiso 1.00 1 calc
H(20) H -0.0186 0.3266 0.6640 0.0585 Uiso 1.00 1 calc
H(21) H -0.0827 0.1997 0.4962 0.0570 Uiso 1.00 1 calc
H(22) H -0.1304 0.2899 0.4751 0.0570 Uiso 1.00 1 calc
H(23) H -0.0972 0.1376 0.6017 0.0517 Uiso 1.00 1 calc
H(24) H -0.1363 0.2300 0.5946 0.0517 Uiso 1.00 1 calc
H(25) H -0.2160 0.1160 0.4095 0.0550 Uiso 1.00 1 calc
H(26) H -0.2552 0.2081 0.4030 0.0550 Uiso 1.00 1 calc
H(27) H -0.3654 0.0944 0.3174 0.0692 Uiso 1.00 1 calc

loop_
_atom_site_aniso_label
_atom_site_aniso_U_11
_atom_site_aniso_U_22
_atom_site_aniso_U_33
_atom_site_aniso_U_12
_atom_site_aniso_U_13
_atom_site_aniso_U_23
O(1) 0.0420(5) 0.0665(6) 0.0510(6) -0.0101(4) 0.0345(5) -0.0072(5)
O(2) 0.0457(5) 0.0664(6) 0.0452(5) -0.0060(4) 0.0361(5) 0.0031(4)
O(3) 0.0772(8) 0.0919(9) 0.0602(7) -0.0167(6) 0.0555(7) 0.0046(6)
O(4) 0.0535(6) 0.0681(6) 0.0605(6) -0.0139(5) 0.0448(5) 0.0002(5)
N(1) 0.0407(5) 0.0402(5) 0.0554(6) 0.0003(4) 0.0382(5) 0.0051(5)
C(1) 0.0595(8) 0.0476(7) 0.0731(10) -0.0084(6) 0.0510(8) -0.0060(7)
C(2) 0.0427(7) 0.0538(7) 0.0604(9) 0.0088(6) 0.0389(7) 0.0140(6)
C(3) 0.0370(6) 0.0502(7) 0.0586(8) 0.0048(5) 0.0348(6) 0.0082(6)
C(4) 0.0367(6) 0.0506(7) 0.0478(7) 0.0110(5) 0.0324(6) 0.0100(5)
C(5) 0.0409(6) 0.0706(9) 0.0514(8) 0.0218(6) 0.0367(6) 0.0199(7)
C(6) 0.0619(9) 0.096(1) 0.079(1) 0.0344(9) 0.0601(9) 0.0408(10)
C(7) 0.083(1) 0.157(2) 0.091(2) 0.066(2) 0.077(1) 0.073(2)
C(8) 0.077(1) 0.198(3) 0.062(1) 0.063(2) 0.058(1) 0.042(2)
C(9) 0.0599(10) 0.148(2) 0.0535(9) 0.029(1) 0.0422(9) 0.002(1)
C(10) 0.0452(7) 0.086(1) 0.0491(8) 0.0193(7) 0.0352(7) 0.0050(7)
C(11) 0.0587(9) 0.0635(9) 0.0650(10) 0.0070(7) 0.0438(8) -0.0088(8)
C(12) 0.0517(8) 0.0480(7) 0.0646(9) 0.0114(6) 0.0436(7) 0.0077(6)
C(13) 0.082(1) 0.0454(8) 0.108(2) 0.0057(8) 0.072(1) 0.0110(9)
C(14) 0.098(1) 0.068(1) 0.115(2) 0.0223(10) 0.088(1) 0.040(1)
C(15) 0.082(1) 0.082(1) 0.077(1) 0.0314(10) 0.067(1) 0.0367(10)
C(16) 0.0581(8) 0.0591(8) 0.0556(8) 0.0197(6) 0.0448(7) 0.0176(6)
C(17) 0.0403(6) 0.0472(7) 0.0483(7) 0.0125(5) 0.0338(6) 0.0103(6)
C(18) 0.0360(6) 0.0456(6) 0.0434(6) 0.0035(5) 0.0307(5) 0.0040(5)
C(19) 0.0477(7) 0.0617(8) 0.0448(7) -0.0087(6) 0.0365(6) -0.0004(6)
C(20) 0.0480(7) 0.0578(8) 0.0444(7) -0.0079(6) 0.0362(6) 0.0012(6)
C(21) 0.0493(7) 0.0459(6) 0.0465(7) -0.0040(5) 0.0390(6) 0.0003(5)
C(22) 0.0478(7) 0.0534(7) 0.0486(7) -0.0053(6) 0.0390(6) 0.0029(6)
C(23) 0.0545(8) 0.0451(7) 0.0551(8) -0.0055(5) 0.0456(7) -0.0002(6)

loop_
_atom_type_symbol
_atom_type_description
_atom_type_scat_dispersion_real
_atom_type_scat_dispersion_imag
_atom_type_scat_source
C C 0.003 0.002
;International Tables for Crystallography
(1992, Vol. C, Tables 4.2.6.8 and 6.1.1.1)
;
H H 0.000 0.000
;International Tables for Crystallography
(1992, Vol. C, Table 6.1.1.2)
;
O O 0.011 0.006
;International Tables for Crystallography
(1992, Vol. C, Tables 4.2.6.8 and 6.1.1.1)
;
N N 0.006 0.003
;International Tables for Crystallography
(1992, Vol. C, Tables 4.2.6.8 and 6.1.1.1)
;

loop_
_geom_angle_atom_site_label_1
_geom_angle_atom_site_label_2
_geom_angle_atom_site_label_3
_geom_angle
_geom_angle_publ_flag
C(1) N(1) C(2) 111.0(1) yes
C(1) N(1) C(3) 109.6(1) yes
C(2) N(1) C(3) 112.7(1) yes
N(1) C(3) C(4) 113.7(1) yes
C(3) C(4) C(5) 120.6(1) yes
C(3) C(4) C(17) 119.2(1) yes
C(5) C(4) C(17) 120.3(1) yes
C(4) C(5) C(6) 123.6(2) yes
C(4) C(5) C(10) 119.3(1) yes
C(6) C(5) C(10) 117.1(2) yes
C(5) C(6) C(7) 120.8(2) yes
C(6) C(7) C(8) 121.9(2) yes
C(7) C(8) C(9) 120.0(2) yes
C(8) C(9) C(10) 121.2(2) yes
C(5) C(10) C(9) 119.0(2) yes
C(5) C(10) C(11) 119.6(1) yes
C(9) C(10) C(11) 121.3(2) yes
C(10) C(11) C(12) 122.0(2) yes
C(11) C(12) C(13) 122.1(2) yes
C(11) C(12) C(17) 119.2(1) yes
C(13) C(12) C(17) 118.7(2) yes
C(12) C(13) C(14) 121.7(2) yes
C(13) C(14) C(15) 119.8(2) yes
C(14) C(15) C(16) 120.9(2) yes
C(15) C(16) C(17) 121.6(2) yes
C(4) C(17) C(12) 119.6(1) yes
C(4) C(17) C(16) 123.3(1) yes
C(12) C(17) C(16) 117.1(1) yes
O(1) C(18) O(2) 122.7(1) yes
O(1) C(18) C(19) 117.7(1) yes
O(2) C(18) C(19) 119.6(1) yes
C(18) C(19) C(20) 116.4(1) yes
C(19) C(20) C(21) 112.9(1) yes
C(20) C(21) C(22) 112.6(1) yes
C(21) C(22) C(23) 114.6(1) yes
O(3) C(23) O(4) 120.7(1) yes
O(3) C(23) C(22) 123.4(1) yes
O(4) C(23) C(22) 116.0(1) yes

loop_
_geom_bond_atom_site_label_1
_geom_bond_atom_site_label_2
_geom_bond_distance
_geom_bond_publ_flag
O(1) C(18) 1.264(2) yes
O(2) C(18) 1.240(2) yes
O(3) C(23) 1.205(2) yes
O(4) C(23) 1.314(2) yes
N(1) C(1) 1.484(2) yes
N(1) C(2) 1.486(2) yes
N(1) C(3) 1.507(2) yes
C(3) C(4) 1.500(2) yes
C(4) C(5) 1.404(2) yes
C(4) C(17) 1.410(2) yes
C(5) C(6) 1.435(2) yes
C(5) C(10) 1.431(2) yes
C(6) C(7) 1.349(3) yes
C(7) C(8) 1.395(4) yes
C(8) C(9) 1.341(4) yes
C(9) C(10) 1.430(3) yes
C(10) C(11) 1.380(3) yes
C(11) C(12) 1.387(2) yes
C(12) C(13) 1.429(3) yes
C(12) C(17) 1.430(2) yes
C(13) C(14) 1.344(3) yes
C(14) C(15) 1.399(3) yes
C(15) C(16) 1.360(2) yes
C(16) C(17) 1.424(2) yes
C(18) C(19) 1.512(2) yes
C(19) C(20) 1.510(2) yes
C(20) C(21) 1.523(2) yes
C(21) C(22) 1.510(2) yes
C(22) C(23) 1.512(2) yes

loop_
_geom_contact_atom_site_label_1
_geom_contact_atom_site_label_2
_geom_contact_distance
_geom_contact_site_symmetry_2
O(1) O(4) 2.510(2) 8_555
O(1) C(22) 3.160(2) 8_555
O(1) C(1) 3.174(2) .
O(1) N(1) 3.208(2) .
O(1) C(23) 3.281(2) 8_555
O(1) C(16) 3.343(2) .
O(1) C(2) 3.594(2) 3_566
O(2) N(1) 2.704(1) .
O(2) C(16) 3.206(2) .
O(2) C(2) 3.216(2) .
O(2) C(8) 3.349(2) 2_555
O(2) C(1) 3.429(2) 3_566
O(2) C(1) 3.491(2) .
O(2) C(17) 3.559(2) .
O(3) C(15) 3.481(2) 2_556
O(3) C(1) 3.563(2) 5_445
O(4) C(18) 3.447(2) 8_454
O(4) C(2) 3.475(2) 5_445
O(4) C(6) 3.589(2) 5_445
N(1) C(18) 3.335(2) .
C(2) C(7) 3.517(2) 2_555
C(2) C(18) 3.592(2) 3_566
C(3) C(9) 3.498(2) 7_556
C(3) C(8) 3.556(2) 7_556
C(4) C(7) 3.528(2) 7_556
C(4) C(6) 3.563(2) 7_556
C(5) C(5) 3.470(3) 7_556
C(5) C(6) 3.510(2) 7_556
C(7) C(17) 3.495(2) 7_556
C(9) C(11) 3.426(3) 2_555
C(15) C(18) 3.595(2) .
C(16) C(18) 3.252(2) .

loop_
_geom_hbond_atom_site_label_D
_geom_hbond_atom_site_label_H
_geom_hbond_atom_site_label_A
_geom_hbond_site_symmetry_A
_geom_hbond_distance_DH
_geom_hbond_distance_HA
_geom_hbond_distance_DA
_geom_hbond_angle_DHA
_geom_hbond_publ_flag
N(1) H(7) O(1) 1_555 0.891 2.529 3.208(2) 133.530 no
N(1) H(7) O(2) 1_555 0.891 1.845 2.704(2) 161.419 no

loop_
_geom_torsion_atom_site_label_1
_geom_torsion_atom_site_label_2
_geom_torsion_atom_site_label_3
_geom_torsion_atom_site_label_4
_geom_torsion
_geom_torsion_publ_flag
O(1) C(18) C(19) C(20) 175.1(1) yes
O(2) C(18) C(19) C(20) -5.1(2) yes
O(3) C(23) C(22) C(21) -6.5(2) yes
O(4) C(23) C(22) C(21) 173.6(1) yes
N(1) C(3) C(4) C(5) 98.3(1) yes
N(1) C(3) C(4) C(17) -82.8(1) yes
C(1) N(1) C(3) C(4) 172.4(1) yes
C(2) N(1) C(3) C(4) -63.4(1) yes
C(3) C(4) C(5) C(6) 0.2(2) yes
C(3) C(4) C(5) C(10) 179.8(1) yes
C(3) C(4) C(17) C(12) 179.0(1) yes
C(3) C(4) C(17) C(16) -1.6(2) yes
C(4) C(5) C(6) C(7) -178.1(1) yes
C(4) C(5) C(10) C(9) 178.2(1) yes
C(4) C(5) C(10) C(11) 0.0(2) yes
C(4) C(17) C(12) C(11) 2.3(2) yes
C(4) C(17) C(12) C(13) -177.1(1) yes
C(4) C(17) C(16) C(15) 178.7(1) yes
C(5) C(4) C(17) C(12) -2.1(2) yes
C(5) C(4) C(17) C(16) 177.3(1) yes
C(5) C(6) C(7) C(8) -0.9(3) yes
C(5) C(10) C(9) C(8) 0.5(2) yes
C(5) C(10) C(11) C(12) 0.2(2) yes
C(6) C(5) C(4) C(17) -178.7(1) yes
C(6) C(5) C(10) C(9) -2.1(2) yes
C(6) C(5) C(10) C(11) 179.7(1) yes
C(6) C(7) C(8) C(9) -0.8(3) yes
C(7) C(6) C(5) C(10) 2.3(2) yes
C(7) C(8) C(9) C(10) 1.0(3) yes
C(8) C(9) C(10) C(11) 178.7(2) yes
C(9) C(10) C(11) C(12) -178.0(1) yes
C(10) C(5) C(4) C(17) 0.9(2) yes
C(10) C(11) C(12) C(13) 178.0(2) yes
C(10) C(11) C(12) C(17) -1.3(2) yes
C(11) C(12) C(13) C(14) 178.4(2) yes
C(11) C(12) C(17) C(16) -177.1(1) yes
C(12) C(13) C(14) C(15) -0.7(3) yes
C(12) C(17) C(16) C(15) -2.0(2) yes
C(13) C(12) C(17) C(16) 3.5(2) yes
C(13) C(14) C(15) C(16) 2.4(3) yes
C(14) C(13) C(12) C(17) -2.3(3) yes
C(14) C(15) C(16) C(17) -1.0(3) yes
C(18) C(19) C(20) C(21) 179.9(1) yes
C(19) C(20) C(21) C(22) 173.9(1) yes
C(20) C(21) C(22) C(23) 179.3(1) yes
C(20) C(21) C(22) C(23) 179.3(1) yes

loop_
_cod_related_entry_id
_cod_related_entry_database
_cod_related_entry_code
1 ChemSpider 9741885
